data_7058294
loop_
_publ_author_name
'Ahamad, M. Naqi'
'Shahid, M.'
'Ansari, Azaj'
'Kumar, Manjeet'
'Khan, Ishaat M.'
'Ahmad, Musheer'
'Rahisuddin, Rahisuddin'
'Arif, Rizwan'

_publ_section_title
;
 A combined experimental and theoretical approach to investigate the
 structure, magnetic properties and DNA binding affinity of a
 homodinuclear Cu(ii) complex
;
_journal_issue 19
_journal_name_full 'New Journal of Chemistry'
_journal_page_first 7511
_journal_paper_doi 10.1039/C9NJ00228F
_journal_volume 43
_journal_year 2019
_chemical_formula_moiety 'C10 H22 Cu2 N2 O6'
_chemical_formula_sum 'C10 H22 Cu2 N2 O6'
_chemical_formula_weight 393.39
_space_group_crystal_system triclinic
_space_group_IT_number 2
_space_group_name_Hall '-P 1'
_space_group_name_H-M_alt 'P -1'
_symmetry_Int_Tables_number 2
_symmetry_space_group_name_Hall '-P 1'
_symmetry_space_group_name_H-M 'P -1'
_atom_sites_solution_primary direct
_audit_creation_date 2018-05-11
_audit_creation_method
;
Olex2 1.2
(compiled 2018.04.26 svn.r3504 for OlexSys, GUI svn.r5492)
;
_audit_update_record
;
2019-01-13 deposited with the CCDC.    2019-04-10 downloaded from the CCDC.
;
_cell_angle_alpha 114.9630(10)
_cell_angle_beta 97.9810(10)
_cell_angle_gamma 92.2600(10)
_cell_formula_units_Z 1
_cell_length_a 4.6397(2)
_cell_length_b 8.8879(3)
_cell_length_c 10.1789(3)
_cell_measurement_reflns_used 4474
_cell_measurement_theta_max 26.00
_cell_measurement_theta_min 2.19
_cell_volume 374.60(2)
_computing_cell_refinement 'SAINT V8.38A (?, 2016)'
_computing_data_reduction 'SAINT V8.38A (?, 2016)'
_computing_molecular_graphics 'Olex2 (Dolomanov et al., 2009)'
_computing_publication_material 'Olex2 (Dolomanov et al., 2009)'
_computing_structure_refinement 'olex2.refine (Bourhis et al., 2015)'
_computing_structure_solution 'SIR97 (Burla et al.,  2007)'
_diffrn_measured_fraction_theta_full 0.9939
_diffrn_measured_fraction_theta_max 0.9939
_diffrn_measurement_device_type 'Bruker APEX-II CCD'
_diffrn_measurement_method '\f and \w scans'
_diffrn_radiation_type 'Mo K\a'
_diffrn_radiation_wavelength 0.71073
_diffrn_reflns_av_R_equivalents 0.0277
_diffrn_reflns_av_unetI/netI 0.0284
_diffrn_reflns_limit_h_max 6
_diffrn_reflns_limit_h_min -6
_diffrn_reflns_limit_k_max 11
_diffrn_reflns_limit_k_min -11
_diffrn_reflns_limit_l_max 13
_diffrn_reflns_limit_l_min -13
_diffrn_reflns_number 5940
_diffrn_reflns_theta_full 24.9991
_diffrn_reflns_theta_max 25.00
_diffrn_reflns_theta_min 4.05
_diffrn_standards_number 0
_exptl_absorpt_coefficient_mu 2.862
_exptl_absorpt_correction_T_max 0.7457
_exptl_absorpt_correction_T_min 0.5341
_exptl_absorpt_correction_type multi-scan
_exptl_absorpt_process_details
;
SADABS-2016/2 (Bruker,2016/2) was used for absorption correction.
wR2(int) was 0.1051 before and 0.0425 after correction.
The Ratio of minimum to maximum transmission is 0.7162.
The \l/2 correction factor is Not present.
;
_exptl_crystal_density_diffrn 1.7437
_exptl_crystal_F_000 202.7653
_exptl_crystal_size_max 0.31
_exptl_crystal_size_mid 0.21
_exptl_crystal_size_min 0.14
_refine_diff_density_max 0.3307
_refine_diff_density_min -0.2892
_refine_diff_density_rms 0.0644
_refine_ls_d_res_high 0.8409
_refine_ls_d_res_low 5.0281
_refine_ls_goodness_of_fit_ref 1.0575
_refine_ls_hydrogen_treatment constr
_refine_ls_matrix_type full
_refine_ls_number_constraints 16
_refine_ls_number_parameters 92
_refine_ls_number_reflns 1312
_refine_ls_number_restraints 0
_refine_ls_restrained_S_all 1.0575
_refine_ls_R_factor_all 0.0204
_refine_ls_R_factor_gt 0.0189
_refine_ls_shift/su_max 0.0000
_refine_ls_shift/su_mean 0.0000
_refine_ls_structure_factor_coef Fsqd
_refine_ls_weighting_details 'w=1/[\s^2^(Fo^2^)+(0.0130P)^2^+0.3710P] where P=(Fo^2^+2Fc^2^)/3'
_refine_ls_weighting_scheme calc
_refine_ls_wR_factor_gt 0.0450
_refine_ls_wR_factor_ref 0.0457
_reflns_Friedel_coverage 0.0
_reflns_limit_h_max 5
_reflns_limit_h_min -5
_reflns_limit_k_max 9
_reflns_limit_k_min -10
_reflns_limit_l_max 12
_reflns_limit_l_min 0
_reflns_number_gt 1258
_reflns_number_total 1312
_reflns_threshold_expression I>=2u(I)
_cod_data_source_file c9nj00228f2.cif
_cod_data_source_block mn07_0m
_cod_depositor_comments 'Adding full bibliography for 7058294.cif.'
_cod_database_code 7058294
_olex2_refinement_description
;
1. Fixed Uiso
 At 1.2 times of:
  All C(H,H) groups, All N(H,H) groups
 At 1.5 times of:
  All C(H,H,H) groups
2.a Secondary CH2 refined with riding coordinates:
 N1(H1a,H1b), C2(H2a,H2b), C1(H1c,H1d), C3(H3a,H3b)
2.b Idealised Me refined as rotating group:
 C5(H5a,H5b,H5c)
;
_olex2_submission_special_instructions 'No special instructions were received'

loop_
_space_group_symop_id
_space_group_symop_operation_xyz
1 x,y,z
2 -x,-y,-z

loop_
_atom_site_label
_atom_site_type_symbol
_atom_site_fract_x
_atom_site_fract_y
_atom_site_fract_z
_atom_site_U_iso_or_equiv
_atom_site_adp_type
_atom_site_occupancy
_atom_site_refinement_flags_posn
Cu1 Cu 0.61498(5) 0.61546(3) 0.94018(2) 0.01150(9) Uani 1.000000 .
O1 O 0.6569(3) 0.57839(17) 1.11387(15) 0.0165(3) Uani 1.000000 .
O2 O 0.5454(3) 0.61102(17) 0.74670(15) 0.0163(3) Uani 1.000000 .
O3 O 0.3060(3) 0.83379(17) 0.84244(15) 0.0171(3) Uani 1.000000 .
N1 N 0.8851(4) 0.8219(2) 1.02600(18) 0.0140(4) Uani 1.000000 .
C4 C 0.3904(4) 0.7227(2) 0.7365(2) 0.0141(4) Uani 1.000000 .
C2 C 0.9440(5) 0.8434(3) 1.2793(2) 0.0162(4) Uani 1.000000 .
C1 C 1.0942(4) 0.8614(3) 1.1631(2) 0.0175(4) Uani 1.000000 .
C3 C 0.8573(5) 0.6633(3) 1.2476(2) 0.0161(4) Uani 1.000000 .
C5 C 0.3142(6) 0.7152(3) 0.5849(2) 0.0281(6) Uani 1.000000 .
H1a H 0.9902(4) 0.8190(2) 0.95713(18) 0.0168(4) Uiso 1.000000 R
H1b H 0.7763(4) 0.9077(2) 1.04317(18) 0.0168(4) Uiso 1.000000 R
H2a H 1.0741(5) 0.8969(3) 1.3735(2) 0.0194(5) Uiso 1.000000 R
H2b H 0.7698(5) 0.9014(3) 1.2873(2) 0.0194(5) Uiso 1.000000 R
H1c H 1.2464(4) 0.7871(3) 1.1413(2) 0.0210(5) Uiso 1.000000 R
H1d H 1.1862(4) 0.9749(3) 1.2008(2) 0.0210(5) Uiso 1.000000 R
H3a H 0.7691(5) 0.6610(3) 1.3278(2) 0.0194(5) Uiso 1.000000 R
H3b H 1.0314(5) 0.6056(3) 1.2424(2) 0.0194(5) Uiso 1.000000 R
H5a H 0.450(2) 0.7916(15) 0.5740(7) 0.0422(8) Uiso 1.000000 GR
H5b H 0.324(4) 0.6039(6) 0.5125(2) 0.0422(8) Uiso 1.000000 GR
H5c H 0.1195(14) 0.745(2) 0.5715(7) 0.0422(8) Uiso 1.000000 GR

loop_
_atom_site_aniso_label
_atom_site_aniso_U_11
_atom_site_aniso_U_22
_atom_site_aniso_U_33
_atom_site_aniso_U_12
_atom_site_aniso_U_13
_atom_site_aniso_U_23
Cu1 0.01763(14) 0.00851(14) 0.00896(14) 0.00203(9) 0.00132(10) 0.00459(10)
O1 0.0243(8) 0.0134(7) 0.0099(7) -0.0041(6) -0.0040(6) 0.0058(6)
O2 0.0275(8) 0.0114(7) 0.0112(7) 0.0055(6) 0.0032(6) 0.0057(6)
O3 0.0203(7) 0.0153(7) 0.0153(7) 0.0046(6) 0.0049(6) 0.0054(6)
N1 0.0176(9) 0.0130(8) 0.0130(8) 0.0045(7) 0.0042(7) 0.0065(7)
C4 0.0170(10) 0.0112(10) 0.0135(10) -0.0015(8) 0.0007(8) 0.0057(8)
C2 0.0179(10) 0.0142(10) 0.0121(10) 0.0003(8) -0.0021(8) 0.0030(8)
C1 0.0150(10) 0.0183(11) 0.0193(11) 0.0003(9) -0.0006(9) 0.0094(9)
C3 0.0209(10) 0.0161(11) 0.0107(10) 0.0007(9) -0.0024(8) 0.0067(8)
C5 0.0492(15) 0.0210(12) 0.0146(11) 0.0144(11) 0.0027(11) 0.0080(10)

loop_
_atom_type_symbol
_atom_type_scat_dispersion_real
_atom_type_scat_dispersion_imag
_atom_type_scat_Cromer_Mann_a1
_atom_type_scat_Cromer_Mann_a2
_atom_type_scat_Cromer_Mann_a3
_atom_type_scat_Cromer_Mann_a4
_atom_type_scat_Cromer_Mann_b1
_atom_type_scat_Cromer_Mann_b2
_atom_type_scat_Cromer_Mann_b3
_atom_type_scat_Cromer_Mann_b4
_atom_type_scat_Cromer_Mann_c
_atom_type_scat_source
_atom_type_scat_dispersion_source
H 0.00000 0.00000 0.49300 0.32291 0.14019 0.04081 10.51090 26.12570 3.14236 57.79970 0.0030380000826 'International Tables Volume C Table 6.1.1.4 (pp. 500-502)' 'Henke, Gullikson and Davis, At. Data and Nucl. Data Tables, 1993, 54, 2'
C 0.00347 0.00161 2.31000 1.02000 1.58860 0.86500 20.84390 10.20750 0.56870 51.65120 0.215599998832 'International Tables Volume C Table 6.1.1.4 (pp. 500-502)' 'Henke, Gullikson and Davis, At. Data and Nucl. Data Tables, 1993, 54, 2'
Cu 0.34125 1.28947 13.33800 7.16760 5.61580 1.67350 3.58280 0.24700 11.39660 64.81260 1.19099998474 'International Tables Volume C Table 6.1.1.4 (pp. 500-502)' 'Henke, Gullikson and Davis, At. Data and Nucl. Data Tables, 1993, 54, 2'
O 0.01158 0.00611 3.04850 2.28680 1.54630 0.86700 13.27710 5.70110 0.32390 32.90890 0.250800013542 'International Tables Volume C Table 6.1.1.4 (pp. 500-502)' 'Henke, Gullikson and Davis, At. Data and Nucl. Data Tables, 1993, 54, 2'
N 0.00653 0.00323 12.21260 3.13220 2.01250 1.16630 0.00570 9.89330 28.99750 0.58260 -11.5290002823 'International Tables Volume C Table 6.1.1.4 (pp. 500-502)' 'Henke, Gullikson and Davis, At. Data and Nucl. Data Tables, 1993, 54, 2'

loop_
_geom_angle_atom_site_label_1
_geom_angle_atom_site_label_2
_geom_angle_atom_site_label_3
_geom_angle
_geom_angle_site_symmetry_3
O2 Cu1 O1 94.26(6) 2_667
O2 Cu1 O1 169.71(6) .
N1 Cu1 O1 171.37(6) 2_667
N1 Cu1 O1 95.99(6) .
N1 Cu1 O2 93.78(6) .
C3 O1 Cu1 127.13(12) 2_667
C3 O1 Cu1 128.86(12) .
C4 O2 Cu1 114.62(12) .
C1 N1 Cu1 119.21(13) .
H1a N1 Cu1 107.52(5) .
H1a N1 C1 107.52(10) .
H1b N1 Cu1 107.52(5) .
H1b N1 C1 107.52(11) .
H1b N1 H1a 107.0 .
O3 C4 O2 123.97(18) .
C5 C4 O2 115.97(17) .
C5 C4 O3 120.06(18) .
C3 C2 C1 113.62(17) .
H2a C2 C1 108.84(11) .
H2a C2 C3 108.84(11) .
H2b C2 C1 108.84(11) .
H2b C2 C3 108.84(11) .
H2b C2 H2a 107.7 .
C2 C1 N1 111.70(17) .
H1c C1 N1 109.28(11) .
H1c C1 C2 109.28(11) .
H1d C1 N1 109.28(11) .
H1d C1 C2 109.28(11) .
H1d C1 H1c 107.9 .
C2 C3 O1 112.11(16) .
H3a C3 O1 109.19(10) .
H3a C3 C2 109.19(11) .
H3b C3 O1 109.19(10) .
H3b C3 C2 109.19(11) .
H3b C3 H3a 107.9 .
H5a C5 C4 109.5 .
H5b C5 C4 109.5 .
H5b C5 H5a 109.5 .
H5c C5 C4 109.5 .
H5c C5 H5a 109.5 .
H5c C5 H5b 109.5 .

loop_
_geom_bond_atom_site_label_1
_geom_bond_atom_site_label_2
_geom_bond_distance
_geom_bond_site_symmetry_2
Cu1 Cu1 3.0218(5) 2_667
Cu1 O1 1.9166(14) .
Cu1 O1 1.9230(14) 2_667
Cu1 O2 1.9342(13) .
Cu1 N1 1.9654(17) .
O1 C3 1.419(2) .
O2 C4 1.279(2) .
O3 C4 1.241(2) .
N1 C1 1.482(3) .
N1 H1a 0.9000 .
N1 H1b 0.9000 .
C4 C5 1.507(3) .
C2 C1 1.514(3) .
C2 C3 1.518(3) .
C2 H2a 0.9700 .
C2 H2b 0.9700 .
C1 H1c 0.9700 .
C1 H1d 0.9700 .
C3 H3a 0.9700 .
C3 H3b 0.9700 .
C5 H5a 0.9600 .
C5 H5b 0.9600 .
C5 H5c 0.9600 .
